data_7118103
loop_
_publ_author_name
'Laura Ortega-Moreno'
'Riccardo Peloso'
'Celia Maya'
'Andres Suarez'
'Ernesto Carmona'

_publ_section_title
;
 Platinum(0) olefin complexes of a bulky terphenylphosphine ligand.
 Synthetic, structural and reactivity studies
;
_journal_name_full Chem.Commun.
_journal_page_first 17008
_journal_paper_doi 10.1039/C5cc07308A
_journal_volume 51
_journal_year 2015
_chemical_formula_sum 'C99 H129 O3 P3 Pt3'
_chemical_formula_weight 2045.20
_chemical_name_systematic
; 
 ? 
;
_space_group_IT_number 176
_symmetry_cell_setting hexagonal
_symmetry_space_group_name_Hall '-P 6c'
_symmetry_space_group_name_H-M 'P 63/m'
_atom_sites_solution_hydrogens geom
_atom_sites_solution_primary direct
_atom_sites_solution_secondary difmap
_audit_creation_method SHELXL-97
_audit_update_record
;
2015-07-30 deposited with the CCDC.
2015-09-25 downloaded from the CCDC.
;
_cell_angle_alpha 90.00
_cell_angle_beta 90.00
_cell_angle_gamma 120.00
_cell_formula_units_Z 2
_cell_length_a 18.9177(4)
_cell_length_b 18.9177(4)
_cell_length_c 17.4660(4)
_cell_measurement_reflns_used 9882
_cell_measurement_temperature 95(2)
_cell_measurement_theta_max 22.20
_cell_measurement_theta_min 2.50
_cell_volume 5413.3(2)
_computing_cell_refinement 'Bruker SAINT'
_computing_data_collection 'Bruker APEX2'
_computing_data_reduction 'Bruker SAINT'
_computing_molecular_graphics 'Bruker SHELXTL'
_computing_publication_material 'Bruker SHELXTL'
_computing_structure_refinement 'SHELXL-97 (Sheldrick, 2008)'
_computing_structure_solution 'SHELXS-97 (Sheldrick, 2008)'
_diffrn_ambient_temperature 95(2)
_diffrn_measured_fraction_theta_full 0.996
_diffrn_measured_fraction_theta_max 0.996
_diffrn_measurement_device_type 'Bruker APEX-II CCD'
_diffrn_measurement_method '\f and \w scans'
_diffrn_radiation_monochromator graphite
_diffrn_radiation_source 'fine-focus sealed tube'
_diffrn_radiation_type AgK\a
_diffrn_radiation_wavelength 0.56086
_diffrn_reflns_av_R_equivalents 0.0619
_diffrn_reflns_av_sigmaI/netI 0.0293
_diffrn_reflns_limit_h_max 19
_diffrn_reflns_limit_h_min -25
_diffrn_reflns_limit_k_max 25
_diffrn_reflns_limit_k_min -15
_diffrn_reflns_limit_l_max 23
_diffrn_reflns_limit_l_min -22
_diffrn_reflns_number 43366
_diffrn_reflns_theta_full 22.25
_diffrn_reflns_theta_max 22.25
_diffrn_reflns_theta_min 1.34
_exptl_absorpt_coefficient_mu 2.150
_exptl_absorpt_correction_T_max 0.7447
_exptl_absorpt_correction_T_min 0.6331
_exptl_absorpt_correction_type multi-scan
_exptl_absorpt_process_details
; 
 SADABS, Bruker (2006). APEX 2. Version 2.1. Bruker Analytical
 X-ray Solutions, Madison, Wisconsin, USA. 
;
_exptl_crystal_colour orange
_exptl_crystal_density_diffrn 1.255
_exptl_crystal_density_method 'not measured'
_exptl_crystal_description prism
_exptl_crystal_F_000 2052
_exptl_crystal_size_max 0.21
_exptl_crystal_size_mid 0.16
_exptl_crystal_size_min 0.12
_refine_diff_density_max 0.931
_refine_diff_density_min -1.222
_refine_diff_density_rms 0.105
_refine_ls_extinction_method none
_refine_ls_goodness_of_fit_ref 0.644
_refine_ls_hydrogen_treatment mixed
_refine_ls_matrix_type full
_refine_ls_number_parameters 177
_refine_ls_number_reflns 4797
_refine_ls_number_restraints 0
_refine_ls_restrained_S_all 0.644
_refine_ls_R_factor_all 0.0302
_refine_ls_R_factor_gt 0.0237
_refine_ls_shift/su_max 0.015
_refine_ls_shift/su_mean 0.001
_refine_ls_structure_factor_coef Fsqd
_refine_ls_weighting_details 'calc w=1/[\s^2^(Fo^2^)+(0.1000P)^2^+4.0000P] where P=(Fo^2^+2Fc^2^)/3'
_refine_ls_weighting_scheme calc
_refine_ls_wR_factor_gt 0.0760
_refine_ls_wR_factor_ref 0.0830
_reflns_number_gt 4083
_reflns_number_total 4797
_reflns_threshold_expression >2sigma(I)
_cod_data_source_file c5cc07308a2.cif
_cod_data_source_block 4
_cod_depositor_comments
;

2018-09-03
Z value and formula fixed to values more according to usual
chemical conventions.                 miguel
;
_cod_original_formula_weight 1022.60
_cod_original_formula_units_Z 4
_cod_original_sg_symbol_H-M P6(3)/m
_cod_original_formula_sum 'C49.50 H64.50 O1.50 P1.50 Pt1.50'
_cod_database_code 7118103

loop_
_symmetry_equiv_pos_as_xyz
'x, y, z'
'-y, x-y, z'
'-x+y, -x, z'
'-x, -y, z+1/2'
'y, -x+y, z+1/2'
'x-y, x, z+1/2'
'-x, -y, -z'
'y, -x+y, -z'
'x-y, x, -z'
'x, y, -z-1/2'
'-y, x-y, -z-1/2'
'-x+y, -x, -z-1/2'

loop_
_atom_site_label
_atom_site_type_symbol
_atom_site_fract_x
_atom_site_fract_y
_atom_site_fract_z
_atom_site_U_iso_or_equiv
_atom_site_adp_type
_atom_site_occupancy
_atom_site_symmetry_multiplicity
_atom_site_calc_flag
_atom_site_refinement_flags
_atom_site_disorder_assembly
_atom_site_disorder_group
Pt1 Pt 0.575509(8) 0.270731(8) 0.7500 0.01334(7) Uani 1 2 d S . .
P1 P 0.44479(6) 0.16748(5) 0.7500 0.01372(18) Uani 1 2 d S . .
C21 C 0.6248(2) 0.1942(2) 0.7500 0.0163(7) Uani 1 2 d S . .
O2 O 0.60164(15) 0.12507(18) 0.7500 0.0181(5) Uani 1 2 d S . .
C4 C 0.3663(2) 0.1983(2) 0.7500 0.0137(6) Uani 1 2 d S . .
C9 C 0.28900(16) 0.10893(16) 0.57880(15) 0.0175(5) Uani 1 1 d . . .
C8 C 0.34827(16) 0.18810(16) 0.60258(15) 0.0166(5) Uani 1 1 d . . .
C10 C 0.29684(17) 0.08178(17) 0.50750(17) 0.0234(6) Uani 1 1 d . . .
H10 H 0.2576 0.0284 0.4912 0.028 Uiso 1 1 calc R . .
C5 C 0.33970(15) 0.21682(15) 0.68035(15) 0.0163(5) Uani 1 1 d . . .
C3 C 0.42544(16) 0.09649(16) 0.67152(16) 0.0214(5) Uani 1 1 d . . .
H3A H 0.4607 0.0726 0.6771 0.032 Uiso 1 1 calc R . .
H3B H 0.4371 0.1257 0.6227 0.032 Uiso 1 1 calc R . .
H3C H 0.3681 0.0530 0.6726 0.032 Uiso 1 1 calc R . .
C17 C 0.47164(16) 0.32858(16) 0.57271(16) 0.0212(5) Uani 1 1 d . . .
H17 H 0.4656 0.3363 0.6285 0.025 Uiso 1 1 calc R . .
C13 C 0.41145(16) 0.24040(16) 0.55231(15) 0.0190(5) Uani 1 1 d . . .
C18 C 0.55976(18) 0.35109(18) 0.55819(17) 0.0260(6) Uani 1 1 d . . .
H18A H 0.5723 0.3145 0.5874 0.039 Uiso 1 1 calc R . .
H18B H 0.5963 0.4076 0.5743 0.039 Uiso 1 1 calc R . .
H18C H 0.5675 0.3457 0.5035 0.039 Uiso 1 1 calc R . .
C14 C 0.21598(17) 0.05458(17) 0.62945(17) 0.0243(6) Uani 1 1 d . . .
H14 H 0.2314 0.0728 0.6837 0.029 Uiso 1 1 calc R . .
C6 C 0.29613(18) 0.25803(17) 0.68188(17) 0.0233(6) Uani 1 1 d . . .
H6 H 0.2805 0.2715 0.6348 0.028 Uiso 1 1 calc R . .
C11 C 0.36108(18) 0.13130(19) 0.45942(17) 0.0270(6) Uani 1 1 d . . .
H11 H 0.3668 0.1112 0.4114 0.032 Uiso 1 1 calc R . .
C12 C 0.41676(18) 0.21006(18) 0.48166(16) 0.0244(6) Uani 1 1 d . . .
H12 H 0.4597 0.2442 0.4477 0.029 Uiso 1 1 calc R . .
C15 C 0.19040(19) -0.03613(18) 0.6251(2) 0.0331(7) Uani 1 1 d . . .
H15A H 0.1679 -0.0574 0.5743 0.050 Uiso 1 1 calc R . .
H15B H 0.1489 -0.0665 0.6642 0.050 Uiso 1 1 calc R . .
H15C H 0.2381 -0.0424 0.6342 0.050 Uiso 1 1 calc R . .
C7 C 0.2747(3) 0.2802(3) 0.7500 0.0282(9) Uani 1 2 d S . .
H7 H 0.2462 0.3097 0.7500 0.034 Uiso 1 2 calc SR . .
C19 C 0.4516(2) 0.38547(19) 0.5277(2) 0.0365(8) Uani 1 1 d . . .
H19A H 0.4570 0.3787 0.4728 0.055 Uiso 1 1 calc R . .
H19B H 0.4894 0.4421 0.5425 0.055 Uiso 1 1 calc R . .
H19C H 0.3955 0.3721 0.5390 0.055 Uiso 1 1 calc R . .
C16 C 0.1428(2) 0.0650(2) 0.6084(2) 0.0397(8) Uani 1 1 d . . .
H16A H 0.1579 0.1224 0.6145 0.060 Uiso 1 1 calc R . .
H16B H 0.0968 0.0310 0.6421 0.060 Uiso 1 1 calc R . .
H16C H 0.1272 0.0484 0.5551 0.060 Uiso 1 1 calc R . .

loop_
_atom_site_aniso_label
_atom_site_aniso_U_11
_atom_site_aniso_U_22
_atom_site_aniso_U_33
_atom_site_aniso_U_23
_atom_site_aniso_U_13
_atom_site_aniso_U_12
Pt1 0.01238(8) 0.01233(8) 0.01513(10) 0.000 0.000 0.00606(5)
P1 0.0136(4) 0.0130(4) 0.0157(4) 0.000 0.000 0.0075(3)
C21 0.0102(15) 0.0263(19) 0.0147(16) 0.000 0.000 0.0109(14)
O2 0.0098(11) 0.0276(15) 0.0179(13) 0.000 0.000 0.0100(11)
C4 0.0125(15) 0.0101(14) 0.0162(16) 0.000 0.000 0.0039(13)
C9 0.0218(12) 0.0175(12) 0.0159(12) -0.0002(10) -0.0012(10) 0.0119(10)
C8 0.0211(12) 0.0177(12) 0.0153(12) -0.0017(9) -0.0007(9) 0.0128(10)
C10 0.0219(13) 0.0188(13) 0.0246(14) -0.0058(11) -0.0017(11) 0.0066(11)
C5 0.0185(12) 0.0151(11) 0.0143(12) -0.0005(9) -0.0010(9) 0.0076(10)
C3 0.0169(12) 0.0208(12) 0.0300(15) -0.0071(11) -0.0041(11) 0.0119(10)
C17 0.0226(13) 0.0178(12) 0.0202(13) -0.0005(10) 0.0008(10) 0.0079(11)
C13 0.0192(12) 0.0179(12) 0.0208(13) 0.0002(10) -0.0010(10) 0.0099(10)
C18 0.0240(14) 0.0264(14) 0.0239(14) -0.0015(11) -0.0007(11) 0.0099(12)
C14 0.0219(13) 0.0229(13) 0.0225(14) -0.0020(11) 0.0004(11) 0.0071(11)
C6 0.0324(14) 0.0271(14) 0.0194(13) -0.0011(11) -0.0036(11) 0.0216(12)
C11 0.0311(16) 0.0279(14) 0.0200(14) -0.0091(12) 0.0002(12) 0.0132(12)
C12 0.0239(14) 0.0247(14) 0.0211(14) -0.0004(11) 0.0016(11) 0.0095(12)
C15 0.0298(16) 0.0203(14) 0.0412(19) 0.0040(13) -0.0032(14) 0.0065(12)
C7 0.045(3) 0.038(2) 0.019(2) 0.000 0.000 0.034(2)
C19 0.0344(17) 0.0217(14) 0.053(2) 0.0042(14) -0.0045(16) 0.0135(13)
C16 0.0226(15) 0.0348(18) 0.059(2) 0.0025(17) 0.0095(15) 0.0121(14)

loop_
_atom_type_symbol
_atom_type_description
_atom_type_scat_dispersion_real
_atom_type_scat_dispersion_imag
_atom_type_scat_source
C C 0.0015 0.0009 'International Tables Vol C Tables 4.2.6.8 and 6.1.1.4'
H H 0.0000 0.0000 'International Tables Vol C Tables 4.2.6.8 and 6.1.1.4'
O O 0.0056 0.0036 'International Tables Vol C Tables 4.2.6.8 and 6.1.1.4'
P P 0.0667 0.0580 'International Tables Vol C Tables 4.2.6.8 and 6.1.1.4'
Pt Pt -0.6812 5.7081 'International Tables Vol C Tables 4.2.6.8 and 6.1.1.4'

loop_
_geom_angle_atom_site_label_1
_geom_angle_atom_site_label_2
_geom_angle_atom_site_label_3
_geom_angle
_geom_angle_site_symmetry_1
_geom_angle_site_symmetry_3
C21 Pt1 C21 159.91(14) 3_665 .
C21 Pt1 P1 105.72(10) 3_665 .
C21 Pt1 P1 94.37(11) . .
C21 Pt1 Pt1 50.62(10) 3_665 3_665
C21 Pt1 Pt1 109.29(10) . 3_665
P1 Pt1 Pt1 156.34(2) . 3_665
C21 Pt1 Pt1 110.62(10) 3_665 2_655
C21 Pt1 Pt1 49.29(10) . 2_655
P1 Pt1 Pt1 143.66(2) . 2_655
Pt1 Pt1 Pt1 60.0 3_665 2_655
C3 P1 C3 97.48(19) 10_557 .
C3 P1 C4 109.60(11) 10_557 .
C3 P1 C4 109.60(11) . .
C3 P1 Pt1 111.52(9) 10_557 .
C3 P1 Pt1 111.52(9) . .
C4 P1 Pt1 115.63(11) . .
O2 C21 Pt1 142.0(3) . 2_655
O2 C21 Pt1 137.9(3) . .
Pt1 C21 Pt1 80.09(14) 2_655 .
C5 C4 C5 117.1(3) . 10_557
C5 C4 P1 121.07(16) . .
C5 C4 P1 121.07(16) 10_557 .
C10 C9 C8 118.9(3) . .
C10 C9 C14 120.1(2) . .
C8 C9 C14 121.0(2) . .
C9 C8 C13 120.3(2) . .
C9 C8 C5 118.5(2) . .
C13 C8 C5 121.0(2) . .
C9 C10 C11 121.0(3) . .
C6 C5 C4 120.2(3) . .
C6 C5 C8 115.0(2) . .
C4 C5 C8 124.6(2) . .
C13 C17 C18 112.5(2) . .
C13 C17 C19 109.9(2) . .
C18 C17 C19 109.9(2) . .
C12 C13 C8 118.3(2) . .
C12 C13 C17 119.6(2) . .
C8 C13 C17 122.0(2) . .
C9 C14 C15 113.5(2) . .
C9 C14 C16 110.2(2) . .
C15 C14 C16 109.3(2) . .
C7 C6 C5 122.1(3) . .
C12 C11 C10 119.7(3) . .
C11 C12 C13 121.5(3) . .
C6 C7 C6 118.1(4) . 10_557

loop_
_geom_bond_atom_site_label_1
_geom_bond_atom_site_label_2
_geom_bond_distance
_geom_bond_site_symmetry_2
Pt1 C21 2.036(4) 3_665
Pt1 C21 2.076(4) .
Pt1 P1 2.2584(9) .
Pt1 Pt1 2.6462(2) 3_665
Pt1 Pt1 2.6462(2) 2_655
P1 C3 1.823(3) 10_557
P1 C3 1.823(3) .
P1 C4 1.847(4) .
C21 O2 1.154(5) .
C21 Pt1 2.036(4) 2_655
C4 C5 1.426(3) .
C4 C5 1.426(3) 10_557
C9 C10 1.383(4) .
C9 C8 1.412(4) .
C9 C14 1.526(4) .
C8 C13 1.413(4) .
C8 C5 1.501(4) .
C10 C11 1.386(4) .
C5 C6 1.389(4) .
C17 C13 1.519(4) .
C17 C18 1.521(4) .
C17 C19 1.526(4) .
C13 C12 1.386(4) .
C14 C15 1.534(4) .
C14 C16 1.537(4) .
C6 C7 1.388(3) .
C11 C12 1.382(4) .
C7 C6 1.388(3) 10_557

loop_
_platon_squeeze_void_nr
_platon_squeeze_void_average_x
_platon_squeeze_void_average_y
_platon_squeeze_void_average_z
_platon_squeeze_void_volume
_platon_squeeze_void_count_electrons
_platon_squeeze_void_content
1 0.667 0.333 0.250 630 179 ' '
2 0.000 0.000 0.250 44 7 ' '
3 0.333 0.667 0.750 630 180 ' '
4 0.000 0.000 0.750 44 7 ' '
